data_4123932
loop_
_publ_author_name
'Son, J.-H.'
'Kwon, Y.-U.'
'Choi, H.'

_publ_section_title
;
 Porous crystal formation from polyoxometalate building blocks:
 single-crystal structure of (Al O4 Al12 (O H)12 (H2 O)24) (Al (O H)6 No6
 O18)2 (O H) . 29.5(H2 O)
;
_journal_name_full 'Journal of the American Chemical Society'
_journal_page_first 7432
_journal_page_last 7433
_journal_volume 122
_journal_year 2000
_chemical_formula_sum 'Al15 H132.4 Mo12 O118.7'
_chemical_name_systematic
;
(Al O4 Al12 (O H)12 (H2 O)24) (Al (O H)6 Mo6 O18)2 (O H) (H2 O)29.7
;
_space_group_IT_number 15
_symmetry_space_group_name_Hall '-C 2yc'
_symmetry_space_group_name_H-M 'C 1 2/c 1'
_cell_angle_alpha 90
_cell_angle_beta 102.337
_cell_angle_gamma 90
_cell_formula_units_Z 4
_cell_length_a 28.24919
_cell_length_b 15.7094
_cell_length_c 24.424
_cell_volume 10588.537
_citation_journal_id_ASTM JACSAT
_cod_data_source_file Son_JACSAT_2000_1172.cif
_cod_data_source_block H132.4Al15Mo12O118.7
_cod_original_cell_volume 10588.54
_cod_original_formula_sum 'H132.4 Al15 Mo12 O118.7'
_cod_database_code 4123932

loop_
_symmetry_equiv_pos_as_xyz
x,y,z
-x,y,-z+1/2
-x,-y,-z
x,-y,z-1/2
x+1/2,y+1/2,z
-x+1/2,y+1/2,-z+1/2
-x+1/2,-y+1/2,-z
x+1/2,-y+1/2,z-1/2

loop_
_atom_site_label
_atom_site_type_symbol
_atom_site_fract_x
_atom_site_fract_y
_atom_site_fract_z
_atom_site_occupancy
_atom_site_U_iso_or_equiv
O60 O-2 0.4375 0.537 -0.0018 0.396 0.0
O56 O-2 0.242 0.714 0.1908 0.396 0.0
O57 O-2 0.2705 0.9778 0.2101 0.396 0.0
O63 O-2 0.2403 0.934 0.2029 0.396 0.0
Mo4 Mo+6 0.3194 0.3674 -0.068 1 0.0
O32 O-2 0.4735 0.426 0.1747 1 0.0
O49 O-2 0.056 0.8257 0.1946 1 0.0
O18 O-2 0.3175 0.2535 0.898 1 0.0
O26 O-2 0.476 0.6841 0.1884 1 0.0
O37 O-2 0.3673 0.8168 0.2933 1 0.0
O20 O-2 0.2936 0.5057 0.0936 1 0.0
O31 O-2 0.519 0.6804 0.0414 1 0.0
O44 O-2 0.539 0.5422 0.2382 1 0.0
O48 O-2 0.1288 0.0652 0.2041 1 0.0
O14 O-2 0.2421 0.3115 -0.0702 1 0.0
O34 O-2 0.5662 -0.0567 0.1649 1 0.0
O25 O-2 0.4514 0.824 0.2666 1 0.0
O23 O-2 0.2259 0.3851 0.1619 1 0.0
Mo3 Mo+6 0.4315 0.8367 -0.0602 1 0.0
O15 O-2 0.2394 0.349 0.0438 1 0.0
O36 O-2 0.5661 0.7035 0.1511 1 0.0
Al1 Al+3 0.5 0 0 1 0.0
O65 O-2 0.0836 0.9566 0.125 0.396 0.0
O62 O-2 0.2506 0.697 0.17 0.396 0.0
O39 O-2 0.4026 0.807 0.1506 1 0.0
O52 O-2 0.1575 0.5193 0.164 1 0.0
O22 O-2 0.3124 0.3317 0.1258 1 0.0
O45 O-2 0.1918 0.8246 0.1026 0.6 0.0
O58 O-2 0.205 0.737 0.003 0.396 0.0
Al5 Al+3 0.5706 0.822 0.1586 1 0.0
O8 O-2 0.3661 0.8961 0.0511 1 0.0
O13 O-2 0.3168 0.29 0.0128 1 0.0
O12 O-2 0.4069 0.7555 -0.0257 1 0.0
Al4 Al+3 0.453 -0.0456 0.2646 1 0.0
O64 O-2 0.1942 0.779 0.0049 0.396 0.0
O54 O-2 0.1733 0.794 0.2025 1 0.0
O1 O-2 0.4425 0.0682 -0.0025 1 0.0
O5 O-2 0.4781 0.1616 0.1478 1 0.0
Mo6 Mo+6 0.2475 0.2942 0.1346 1 0.0
O2 O-2 0.4619 -0.0909 0.0232 1 0.0
Al3 Al+3 0.5 0.7529 0.25 1 0.0
Mo5 Mo+6 0.3153 0.4143 0.066 1 0.0
O17 O-2 0.2988 0.4315 0.8741 1 0.0
Mo1 Mo+6 0.4537 0.1403 0.0765 1 0.0
O3 O-2 0.5212 0.0493 0.0756 1 0.0
O28 O-2 0.5957 0.8357 0.0902 1 0.0
O19 O-2 0.2998 0.4467 -0.0136 1 0.0
Al7 Al+3 0.4048 0.6853 0.1466 1 0.0
O46 O-2 0.329 0.0802 0.1275 1 0.0
O24 O-2 0.2657 0.2259 0.1917 1 0.0
O35 O-2 0.4805 -0.044 0.2002 1 0.0
O7 O-2 0.5013 0.2072 0.0439 1 0.0
O6 O-2 0.4207 0.0356 0.0921 1 0.0
O29 O-2 0.3129 0.832 0.1842 1 0.0
O41 O-2 0.4338 0.6865 0.0824 1 0.0
O10 O-2 0.3853 -0.0714 -0.0557 1 0.0
O42 O-2 0.4116 0.5659 0.1551 1 0.0
O30 O-2 0.3389 0.6728 0.0995 1 0.0
O51 O-2 0.2836 0.5456 0.2135 1 0.0
Al2 Al+3 0.25 0.25 0 1 0.0
O61 O-2 0.266 0.945 0.078 0.396 0.0
Mo2 Mo+6 0.3883 -0.017 0.0186 1 0.0
O11 O-2 0.4147 0.8158 0.8681 1 0.0
O21 O-2 0.3783 0.4266 0.0788 1 0.0
O67 O-2 0.263 0.9171 0.056 0.396 0.0
O59 O-2 0.1106 0.9223 0.119 0.396 0.0
O53 O-2 0.2892 0.862 -0.0635 1 0.0
O50 O-2 0.4095 0.2934 0.1876 1 0.0
O27 O-2 0.4477 0.0803 0.2667 1 0.0
O40 O-2 0.3801 0.6996 0.2123 1 0.0
O4 O-2 0.4037 0.2082 0.0581 1 0.0
O66 O-2 0.4629 0.482 0.0262 0.396 0.0
O47 O-2 0.3538 0.1289 0.2481 1 0.0
O9 O-2 0.3381 0.0507 -0.0023 1 0.0
Al8 Al 0.5007 0.6871 0.1162 1 0.0
O38 O-2 0.5039 0.8118 0.1168 1 0.0
O55 O-2 0.3755 0.5778 -0.036 1 0.0
O43 O-2 0.5032 0.5684 0.1252 1 0.0
O33 O-2 0.3886 -0.0592 0.2213 1 0.0
Al9 Al 0.4776 0.5494 0.1906 1 0.0
Al6 Al+3 0.3815 0.82 0.2202 1 0.0
O16 O-2 0.3825 0.3786 -0.0493 1 0.0
